data_2206738
loop_
_publ_author_name
'Chang-Hua Ge'
'Ding-Ben Chen'
'Fu-You Pan'
'Ling Huang'
'Jian-Guo Yang'

_publ_section_title
;
 <i>N</i>'-Benzoyl-4<i>H</i>-1,2,4-triazole-3-carbohydrazide
;
_journal_coeditor_code LH6474
_journal_issue 9
_journal_name_full 'Acta Crystallographica Section E'
_journal_page_first o3081
_journal_page_last o3082
_journal_paper_doi 10.1107/S1600536805025055
_journal_volume 61
_journal_year 2005
_chemical_formula_iupac 'C10 H9 N5 O2'
_chemical_formula_moiety 'C10 H9 N5 O2'
_chemical_formula_sum 'C10 H9 N5 O2'
_chemical_formula_weight 231.22
_chemical_name_common N'-benzoyl-4H-1,2,4-triazole-3-carbohydrazide
_chemical_name_systematic
;
N'-benzoyl-4H-1,2,4-triazole-3-carbohydrazide
;
_space_group_IT_number 14
_symmetry_cell_setting monoclinic
_symmetry_space_group_name_Hall '-P 2ybc'
_symmetry_space_group_name_H-M 'P 1 21/c 1'
_atom_sites_solution_hydrogens geom
_atom_sites_solution_primary direct
_atom_sites_solution_secondary difmap
_audit_creation_method SHELXL97
_cell_angle_alpha 90.00
_cell_angle_beta 100.082(3)
_cell_angle_gamma 90.00
_cell_formula_units_Z 4
_cell_length_a 5.3572(8)
_cell_length_b 21.890(3)
_cell_length_c 9.2502(14)
_cell_measurement_reflns_used 2517
_cell_measurement_temperature 293(2)
_cell_measurement_theta_max 55.878
_cell_measurement_theta_min 5.819
_cell_volume 1068.0(3)
_computing_cell_refinement 'SAINT (Bruker, 2002)'
_computing_data_collection 'SMART (Bruker, 2002)'
_computing_data_reduction SAINT
_computing_molecular_graphics 'SHELXTL and PLATON (Spek, 2003)'
_computing_publication_material SHELXTL
_computing_structure_refinement SHELXTL
_computing_structure_solution 'SHELXTL (Bruker, (2002)'
_diffrn_ambient_temperature 293(2)
_diffrn_measured_fraction_theta_full 0.999
_diffrn_measured_fraction_theta_max 0.977
_diffrn_measurement_device_type 'Siemens SMART CCD area-detector'
_diffrn_measurement_method '\f and \w'
_diffrn_radiation_monochromator graphite
_diffrn_radiation_source 'fine-focus sealed tube'
_diffrn_radiation_type MoK\a
_diffrn_radiation_wavelength 0.71073
_diffrn_reflns_av_R_equivalents 0.1323
_diffrn_reflns_av_sigmaI/netI 0.0853
_diffrn_reflns_limit_h_max 6
_diffrn_reflns_limit_h_min -6
_diffrn_reflns_limit_k_max 27
_diffrn_reflns_limit_k_min -23
_diffrn_reflns_limit_l_max 9
_diffrn_reflns_limit_l_min -11
_diffrn_reflns_number 6209
_diffrn_reflns_theta_full 27.00
_diffrn_reflns_theta_max 27.00
_diffrn_reflns_theta_min 1.86
_exptl_absorpt_coefficient_mu 0.106
_exptl_absorpt_correction_T_max 0.970
_exptl_absorpt_correction_T_min 0.541
_exptl_absorpt_correction_type multi-scan
_exptl_absorpt_process_details '(SADABS; Bruker, 2002)'
_exptl_crystal_colour colourless
_exptl_crystal_density_diffrn 1.438
_exptl_crystal_density_method 'not measured'
_exptl_crystal_description block
_exptl_crystal_F_000 480
_exptl_crystal_size_max 0.516
_exptl_crystal_size_mid 0.347
_exptl_crystal_size_min 0.330
_refine_diff_density_max 0.341
_refine_diff_density_min -0.438
_refine_ls_extinction_method none
_refine_ls_goodness_of_fit_ref 1.001
_refine_ls_hydrogen_treatment refall
_refine_ls_matrix_type full
_refine_ls_number_parameters 190
_refine_ls_number_reflns 2332
_refine_ls_number_restraints 0
_refine_ls_restrained_S_all 1.001
_refine_ls_R_factor_all 0.0650
_refine_ls_R_factor_gt 0.0546
_refine_ls_shift/su_max 0.000
_refine_ls_shift/su_mean 0.000
_refine_ls_structure_factor_coef Fsqd
_refine_ls_weighting_details 'calc w = 1/[\s^2^(Fo^2^)+(0.0736P)^2^] where P = (Fo^2^+2Fc^2^)/3'
_refine_ls_weighting_scheme calc
_refine_ls_wR_factor_gt 0.1360
_refine_ls_wR_factor_ref 0.1430
_reflns_number_gt 1799
_reflns_number_total 2332
_reflns_threshold_expression I>2\s(I)
_cod_data_source_file lh6474.cif
_cod_data_source_block I
_cod_depositor_comments
;
The following automatic conversions were performed:
'_symmetry_cell_setting' value 'Monoclinic' changed to 'monoclinic'
according to '/home/saulius/struct/CIF-dictionaries/cif_core.dic'
dictionary named 'cif_core.dic' version 2.4.1 from 2010-06-29.

Automatic conversion script
Id: cif_fix_enum 1527 2010-12-29 10:47:43Z saulius 

The following automatic conversions were performed:

'_symmetry_cell_setting' value 'Monoclinic' changed to 'monoclinic'
according to /home/saulius/struct/CIF-dictionaries/cif_core.dic
dictionary named 'cif_core.dic' version 2.4.1 from 2010-06-29.

Automatic conversion script
Id: cif_fix_values 1715 2011-07-08 13:25:40Z adriana 
;
_cod_original_sg_symbol_H-M 'P 21/c'
_cod_database_code 2206738
_cod_database_fobs_code 2206738

loop_
_symmetry_equiv_pos_as_xyz
'x, y, z'
'-x, y+1/2, -z+1/2'
'-x, -y, -z'
'x, -y-1/2, z-1/2'

loop_
_atom_site_label
_atom_site_fract_x
_atom_site_fract_y
_atom_site_fract_z
_atom_site_U_iso_or_equiv
_atom_site_adp_type
_atom_site_calc_flag
_atom_site_occupancy
_atom_site_type_symbol
O1 0.1736(2) 0.48857(6) 0.35825(12) 0.0401(3) Uani d 1 O
O2 0.4591(2) 0.36977(6) 0.24171(12) 0.0491(4) Uani d 1 O
N1 0.5307(3) 0.49225(7) 0.26038(14) 0.0370(4) Uani d 1 N
N2 0.6526(3) 0.45116(7) 0.36287(14) 0.0370(4) Uani d 1 N
N3 0.2952(3) 0.58204(7) 0.05773(16) 0.0433(4) Uani d 1 N
N4 -0.0788(3) 0.55176(6) 0.11387(14) 0.0353(3) Uani d 1 N
N5 -0.1152(3) 0.59052(7) -0.00127(15) 0.0384(4) Uani d 1 N
C1 0.2912(3) 0.50774(7) 0.26540(15) 0.0306(3) Uani d 1 C
C2 0.1689(3) 0.54847(7) 0.14510(15) 0.0312(4) Uani d 1 C
C3 0.1055(3) 0.60741(9) -0.03183(19) 0.0452(4) Uani d 1 C
C4 0.6014(3) 0.39107(7) 0.34762(16) 0.0342(4) Uani d 1 C
C5 0.7290(3) 0.35236(7) 0.47179(16) 0.0360(4) Uani d 1 C
C6 0.9637(3) 0.36550(9) 0.55178(18) 0.0440(4) Uani d 1 C
C7 1.0689(4) 0.32808(10) 0.6683(2) 0.0571(6) Uani d 1 C
C8 0.9339(5) 0.27852(11) 0.7033(2) 0.0673(7) Uani d 1 C
C9 0.7012(5) 0.26467(11) 0.6237(3) 0.0665(6) Uani d 1 C
C10 0.5973(4) 0.30090(9) 0.5060(2) 0.0507(5) Uani d 1 C
H1 0.623(4) 0.5084(10) 0.201(2) 0.051(6) Uiso d 1 H
H2 0.752(4) 0.4674(10) 0.444(2) 0.053(6) Uiso d 1 H
H3 0.134(4) 0.6334(11) -0.105(2) 0.063(6) Uiso d 1 H
H5 -0.269(3) 0.5995(8) -0.0479(19) 0.035(5) Uiso d 1 H
H6 1.062(4) 0.4010(10) 0.526(2) 0.055(6) Uiso d 1 H
H7 1.245(4) 0.3384(11) 0.722(2) 0.065(6) Uiso d 1 H
H8 1.004(5) 0.2534(16) 0.787(4) 0.110(10) Uiso d 1 H
H9 0.600(5) 0.2312(13) 0.652(3) 0.089(8) Uiso d 1 H
H10 0.424(4) 0.2923(10) 0.450(2) 0.058(6) Uiso d 1 H

loop_
_atom_site_aniso_label
_atom_site_aniso_U_11
_atom_site_aniso_U_22
_atom_site_aniso_U_33
_atom_site_aniso_U_12
_atom_site_aniso_U_13
_atom_site_aniso_U_23
O1 0.0454(7) 0.0457(7) 0.0318(6) -0.0026(5) 0.0142(5) 0.0072(5)
O2 0.0679(8) 0.0401(7) 0.0344(6) 0.0037(6) -0.0043(5) -0.0009(5)
N1 0.0376(8) 0.0395(8) 0.0350(7) 0.0031(6) 0.0098(6) 0.0170(6)
N2 0.0400(8) 0.0343(8) 0.0351(7) -0.0001(6) 0.0023(6) 0.0106(6)
N3 0.0457(8) 0.0426(8) 0.0437(8) 0.0032(6) 0.0137(6) 0.0152(7)
N4 0.0418(8) 0.0331(7) 0.0307(6) 0.0029(6) 0.0054(5) 0.0017(5)
N5 0.0427(8) 0.0371(8) 0.0335(7) 0.0075(6) 0.0020(6) 0.0042(6)
C1 0.0379(8) 0.0289(8) 0.0255(7) -0.0034(6) 0.0067(6) 0.0008(6)
C2 0.0393(8) 0.0287(8) 0.0269(7) 0.0009(6) 0.0092(6) 0.0001(6)
C3 0.0535(11) 0.0423(10) 0.0409(9) 0.0058(8) 0.0114(8) 0.0157(8)
C4 0.0396(9) 0.0361(9) 0.0286(7) 0.0041(7) 0.0108(6) 0.0032(6)
C5 0.0466(9) 0.0323(8) 0.0305(7) 0.0083(7) 0.0110(7) 0.0037(6)
C6 0.0517(10) 0.0398(10) 0.0400(9) 0.0081(8) 0.0064(7) 0.0031(8)
C7 0.0667(13) 0.0569(13) 0.0440(10) 0.0225(10) -0.0002(9) 0.0048(9)
C8 0.0926(17) 0.0567(14) 0.0530(12) 0.0292(13) 0.0140(11) 0.0243(11)
C9 0.0831(16) 0.0463(12) 0.0740(15) 0.0094(11) 0.0247(12) 0.0264(11)
C10 0.0593(12) 0.0402(10) 0.0535(11) 0.0031(8) 0.0125(9) 0.0104(8)

loop_
_atom_type_symbol
_atom_type_description
_atom_type_scat_dispersion_real
_atom_type_scat_dispersion_imag
_atom_type_scat_source
C C 0.0033 0.0016 'International Tables Vol C Tables 4.2.6.8 and 6.1.1.4'
H H 0.0000 0.0000 'International Tables Vol C Tables 4.2.6.8 and 6.1.1.4'
N N 0.0061 0.0033 'International Tables Vol C Tables 4.2.6.8 and 6.1.1.4'
O O 0.0106 0.0060 'International Tables Vol C Tables 4.2.6.8 and 6.1.1.4'

loop_
_geom_angle_atom_site_label_1
_geom_angle_atom_site_label_2
_geom_angle_atom_site_label_3
_geom_angle
_geom_angle_publ_flag
C1 N1 N2 118.82(13) yes
C1 N1 H1 124.7(13) ?
N2 N1 H1 116.3(13) ?
C4 N2 N1 119.99(14) yes
C4 N2 H2 123.1(14) ?
N1 N2 H2 116.5(14) ?
C3 N3 C2 101.11(14) ?
C2 N4 N5 102.10(13) ?
C3 N5 N4 109.59(14) ?
C3 N5 H5 129.0(11) ?
N4 N5 H5 121.3(11) ?
O1 C1 N1 123.54(14) ?
O1 C1 C2 121.15(14) ?
N1 C1 C2 115.26(13) ?
N4 C2 N3 115.48(14) ?
N4 C2 C1 119.70(13) ?
N3 C2 C1 124.77(14) ?
N5 C3 N3 111.71(15) ?
N5 C3 H3 127.2(13) ?
N3 C3 H3 121.1(13) ?
O2 C4 N2 122.91(14) ?
O2 C4 C5 122.46(15) ?
N2 C4 C5 114.62(13) ?
C6 C5 C10 119.93(16) ?
C6 C5 C4 123.24(15) ?
C10 C5 C4 116.83(15) ?
C5 C6 C7 120.15(19) ?
C5 C6 H6 120.6(12) ?
C7 C6 H6 119.2(12) ?
C8 C7 C6 119.3(2) ?
C8 C7 H7 123.0(13) ?
C6 C7 H7 117.7(13) ?
C9 C8 C7 121.11(19) ?
C9 C8 H8 119.6(19) ?
C7 C8 H8 119.3(19) ?
C8 C9 C10 120.0(2) ?
C8 C9 H9 121.6(16) ?
C10 C9 H9 118.2(17) ?
C9 C10 C5 119.5(2) ?
C9 C10 H10 120.7(13) ?
C5 C10 H10 119.7(13) ?

loop_
_geom_bond_atom_site_label_1
_geom_bond_atom_site_label_2
_geom_bond_distance
_geom_bond_publ_flag
O1 C1 1.2249(18) yes
O2 C4 1.2236(19) yes
N1 C1 1.336(2) yes
N1 N2 1.3848(18) yes
N1 H1 0.87(2) ?
N2 C4 1.346(2) yes
N2 H2 0.91(2) ?
N3 C3 1.316(2) ?
N3 C2 1.358(2) ?
N4 C2 1.309(2) ?
N4 N5 1.3489(19) ?
N5 C3 1.316(2) ?
N5 H5 0.883(18) ?
C1 C2 1.486(2) ?
C3 H3 0.92(2) ?
C4 C5 1.493(2) ?
C5 C6 1.373(2) ?
C5 C10 1.394(3) ?
C6 C7 1.392(2) ?
C6 H6 0.99(2) ?
C7 C8 1.374(3) ?
C7 H7 1.01(2) ?
C8 C9 1.366(4) ?
C8 H8 0.97(3) ?
C9 C10 1.383(3) ?
C9 H9 0.97(3) ?
C10 H10 1.00(2) ?

loop_
_geom_hbond_atom_site_label_D
_geom_hbond_atom_site_label_H
_geom_hbond_atom_site_label_A
_geom_hbond_site_symmetry_A
_geom_hbond_distance_DH
_geom_hbond_distance_HA
_geom_hbond_distance_DA
_geom_hbond_angle_DHA
_geom_hbond_publ_flag
N5 H5 O2 3_565 0.883(18) 2.016(18) 2.7681(18) 142.4(15) yes
N2 H2 O1 3_666 0.91(2) 2.05(2) 2.9019(18) 156.1(18) yes
N1 H1 N4 1_655 0.87(2) 2.13(2) 2.984(2) 163.5(17) yes

loop_
_geom_torsion_atom_site_label_1
_geom_torsion_atom_site_label_2
_geom_torsion_atom_site_label_3
_geom_torsion_atom_site_label_4
_geom_torsion
C1 N1 N2 C4 77.18(19)
C2 N4 N5 C3 0.30(17)
N2 N1 C1 O1 1.7(2)
N2 N1 C1 C2 -175.74(14)
N5 N4 C2 N3 -0.40(18)
N5 N4 C2 C1 -177.90(13)
C3 N3 C2 N4 0.33(19)
C3 N3 C2 C1 177.69(15)
O1 C1 C2 N4 -17.7(2)
N1 C1 C2 N4 159.78(14)
O1 C1 C2 N3 165.06(16)
N1 C1 C2 N3 -17.5(2)
N4 N5 C3 N3 -0.1(2)
C2 N3 C3 N5 -0.1(2)
N1 N2 C4 O2 3.9(2)
N1 N2 C4 C5 -175.12(13)
O2 C4 C5 C6 148.32(17)
N2 C4 C5 C6 -32.7(2)
O2 C4 C5 C10 -32.1(2)
N2 C4 C5 C10 146.88(16)
C10 C5 C6 C7 -1.0(3)
C4 C5 C6 C7 178.58(16)
C5 C6 C7 C8 -0.9(3)
C6 C7 C8 C9 1.5(3)
C7 C8 C9 C10 -0.2(4)
C8 C9 C10 C5 -1.6(3)
C6 C5 C10 C9 2.2(3)
C4 C5 C10 C9 -177.36(17)

loop_
_cod_related_entry_id
_cod_related_entry_database
_cod_related_entry_code
1 ChemSpider 21128944
